data_7700679
loop_
_publ_author_name
'Safronov, Sergey V.'
'Gutsul, Evgenii I.'
'Golub, Igor E.'
'Dolgushin, Fedor M.'
'Nelubina, Yulia V.'
'Filippov, Oleg A.'
'Epstein, Lina M.'
'Peregudov, Alexander S.'
'Belkova, Natalia V.'
'Shubina, Elena S.'

_publ_section_title
;
 Synthesis, structural properties and reactivity of ruthenocene-based
 pincer Pd(ii) tetrahydroborate.
;
_journal_issue 33
_journal_name_full 'Dalton transactions (Cambridge, England : 2003)'
_journal_page_first 12720
_journal_page_last 12729
_journal_paper_doi 10.1039/c9dt02176k
_journal_volume 48
_journal_year 2019
_chemical_formula_moiety 'C29 H48 O2 P2 Pd Ru, 0.5(C6 H6)'
_chemical_formula_sum 'C32 H51 O2 P2 Pd Ru'
_chemical_formula_weight 737.13
_space_group_crystal_system triclinic
_space_group_IT_number 2
_space_group_name_Hall '-P 1'
_space_group_name_H-M_alt 'P -1'
_symmetry_space_group_name_Hall '-P 1'
_symmetry_space_group_name_H-M 'P -1'
_atom_sites_solution_hydrogens geom
_audit_creation_method SHELXL-2014/6
_audit_update_record
;
2019-01-23 deposited with the CCDC.    2019-07-29 downloaded from the CCDC.
;
_cell_angle_alpha 109.1100(10)
_cell_angle_beta 105.3890(10)
_cell_angle_gamma 96.9360(10)
_cell_formula_units_Z 2
_cell_length_a 9.8920(5)
_cell_length_b 12.0215(6)
_cell_length_c 15.1339(7)
_cell_measurement_reflns_used 5113
_cell_measurement_temperature 120(2)
_cell_measurement_theta_max 30
_cell_measurement_theta_min 3
_cell_volume 1596.37(14)
_computing_cell_refinement 'APEX2 (Bruker, 2005)'
_computing_data_collection 'APEX2 (Bruker, 2005)'
_computing_data_reduction 'APEX2 (Bruker, 2005)'
_computing_molecular_graphics 'SHELXL-2014/6 (Sheldrick, 2014)'
_computing_publication_material 'SHELXL-2014/6 (Sheldrick, 2014)'
_computing_structure_refinement 'SHELXL-2014/6 (Sheldrick, 2014)'
_computing_structure_solution 'APEX2 (Bruker, 2005)'
_diffrn_ambient_temperature 120(2)
_diffrn_measured_fraction_theta_full 1.000
_diffrn_measured_fraction_theta_max 0.999
_diffrn_measurement_device_type 'Bruker APEX2 DUO CCD area detector'
_diffrn_measurement_method 'phi and omega scans'
_diffrn_radiation_type MoK\a
_diffrn_radiation_wavelength 0.71073
_diffrn_reflns_av_R_equivalents 0.0429
_diffrn_reflns_av_unetI/netI 0.0604
_diffrn_reflns_Laue_measured_fraction_full 1.000
_diffrn_reflns_Laue_measured_fraction_max 0.999
_diffrn_reflns_limit_h_max 13
_diffrn_reflns_limit_h_min -13
_diffrn_reflns_limit_k_max 16
_diffrn_reflns_limit_k_min -16
_diffrn_reflns_limit_l_max 21
_diffrn_reflns_limit_l_min -21
_diffrn_reflns_number 21508
_diffrn_reflns_point_group_measured_fraction_full 1.000
_diffrn_reflns_point_group_measured_fraction_max 0.999
_diffrn_reflns_theta_full 25.242
_diffrn_reflns_theta_max 29.999
_diffrn_reflns_theta_min 1.841
_exptl_absorpt_coefficient_mu 1.163
_exptl_absorpt_correction_T_max 0.4330
_exptl_absorpt_correction_T_min 0.3703
_exptl_absorpt_correction_type multi-scan
_exptl_absorpt_process_details 'APEX2 (Bruker, 2005)'
_exptl_crystal_colour colorless
_exptl_crystal_density_diffrn 1.534
_exptl_crystal_description prism
_exptl_crystal_F_000 758
_exptl_crystal_size_max 0.150
_exptl_crystal_size_mid 0.150
_exptl_crystal_size_min 0.100
_refine_diff_density_max 0.638
_refine_diff_density_min -0.831
_refine_diff_density_rms 0.120
_refine_ls_extinction_method none
_refine_ls_goodness_of_fit_ref 1.002
_refine_ls_hydrogen_treatment constr
_refine_ls_matrix_type full
_refine_ls_number_parameters 355
_refine_ls_number_reflns 9295
_refine_ls_number_restraints 0
_refine_ls_restrained_S_all 1.002
_refine_ls_R_factor_all 0.0496
_refine_ls_R_factor_gt 0.0352
_refine_ls_shift/su_max 0.002
_refine_ls_shift/su_mean 0.000
_refine_ls_structure_factor_coef Fsqd
_refine_ls_weighting_details 'w=1/[\s^2^(Fo^2^)+(0.0281P)^2^] where P=(Fo^2^+2Fc^2^)/3'
_refine_ls_weighting_scheme calc
_refine_ls_wR_factor_gt 0.0697
_refine_ls_wR_factor_ref 0.0764
_reflns_Friedel_coverage 0.000
_reflns_number_gt 7335
_reflns_number_total 9295
_reflns_threshold_expression 'I > 2\s(I)'
_cod_data_source_file c9dt02176k2.cif
_cod_data_source_block 5
_cod_depositor_comments 'Adding full bibliography for 7700677--7700680.cif.'
_cod_database_code 7700679
_shelx_space_group_comment
;
The symmetry employed for this shelxl refinement is uniquely defined
by the following loop, which should always be used as a source of
symmetry information in preference to the above space-group names.
They are only intended as comments.
;
_shelx_estimated_absorpt_t_min 0.845
_shelx_estimated_absorpt_t_max 0.893
_shelxl_version_number 2014/6

loop_
_space_group_symop_operation_xyz
'x, y, z'
'-x, -y, -z'

loop_
_atom_site_label
_atom_site_type_symbol
_atom_site_fract_x
_atom_site_fract_y
_atom_site_fract_z
_atom_site_U_iso_or_equiv
_atom_site_adp_type
_atom_site_occupancy
_atom_site_site_symmetry_order
_atom_site_calc_flag
_atom_site_refinement_flags_posn
_atom_site_refinement_flags_adp
Ru1 Ru 0.74068(2) 0.41324(2) 0.74703(2) 0.01189(5) Uani 1 1 d . .
Pd1 Pd 0.37427(2) 0.23764(2) 0.71373(2) 0.01179(5) Uani 1 1 d . .
P1 P 0.50873(7) 0.14500(6) 0.80892(5) 0.01320(14) Uani 1 1 d . .
P2 P 0.29529(7) 0.31584(6) 0.59082(5) 0.01278(13) Uani 1 1 d . .
C1 C 0.5514(3) 0.2567(2) 0.67911(19) 0.0122(5) Uani 1 1 d . .
C2 C 0.6801(3) 0.2205(2) 0.71750(19) 0.0127(5) Uani 1 1 d . .
C3 C 0.7783(3) 0.2401(2) 0.66662(19) 0.0141(5) Uani 1 1 d . .
H3 H 0.8708 0.2221 0.6764 0.017 Uiso 1 1 calc R U
C4 C 0.7111(3) 0.2923(2) 0.59776(19) 0.0148(5) Uani 1 1 d . .
H4 H 0.7519 0.3151 0.5543 0.018 Uiso 1 1 calc R U
C5 C 0.5723(3) 0.3037(2) 0.60636(18) 0.0126(5) Uani 1 1 d . .
C6 C 0.7263(3) 0.5639(2) 0.8720(2) 0.0189(6) Uani 1 1 d . .
H6 H 0.6466 0.5645 0.8959 0.023 Uiso 1 1 calc R U
C7 C 0.8507(3) 0.5207(3) 0.9046(2) 0.0204(6) Uani 1 1 d . .
H7 H 0.8680 0.4870 0.9541 0.024 Uiso 1 1 calc R U
C8 C 0.9442(3) 0.5361(2) 0.8509(2) 0.0189(6) Uani 1 1 d . .
H8 H 1.0347 0.5146 0.8581 0.023 Uiso 1 1 calc R U
C9 C 0.8784(3) 0.5896(2) 0.7843(2) 0.0185(6) Uani 1 1 d . .
H9 H 0.9176 0.6106 0.7395 0.022 Uiso 1 1 calc R U
C10 C 0.7433(3) 0.6063(2) 0.7969(2) 0.0195(6) Uani 1 1 d . .
H10 H 0.6765 0.6397 0.7615 0.023 Uiso 1 1 calc R U
C11 C 0.6903(3) 0.1664(2) 0.7947(2) 0.0165(5) Uani 1 1 d . .
H11A H 0.7633 0.2211 0.8581 0.020 Uiso 1 1 calc R U
H11B H 0.7180 0.0878 0.7736 0.020 Uiso 1 1 calc R U
C12 C 0.4533(3) 0.3454(3) 0.5495(2) 0.0156(5) Uani 1 1 d . .
H12A H 0.4286 0.3001 0.4775 0.019 Uiso 1 1 calc R U
H12B H 0.4834 0.4327 0.5635 0.019 Uiso 1 1 calc R U
C13 C 0.4390(3) -0.0235(2) 0.7534(2) 0.0168(5) Uani 1 1 d . .
C14 C 0.5330(3) -0.0923(3) 0.8036(2) 0.0301(7) Uani 1 1 d . .
H14A H 0.6326 -0.0684 0.8058 0.045 Uiso 1 1 calc R U
H14B H 0.4967 -0.1794 0.7660 0.045 Uiso 1 1 calc R U
H14C H 0.5300 -0.0731 0.8710 0.045 Uiso 1 1 calc R U
C15 C 0.4340(4) -0.0616(3) 0.6446(2) 0.0272(7) Uani 1 1 d . .
H15A H 0.3631 -0.0269 0.6100 0.041 Uiso 1 1 calc R U
H15B H 0.4065 -0.1500 0.6127 0.041 Uiso 1 1 calc R U
H15C H 0.5291 -0.0322 0.6421 0.041 Uiso 1 1 calc R U
C16 C 0.2843(3) -0.0575(3) 0.7532(2) 0.0249(7) Uani 1 1 d . .
H16A H 0.2850 -0.0436 0.8208 0.037 Uiso 1 1 calc R U
H16B H 0.2425 -0.1430 0.7114 0.037 Uiso 1 1 calc R U
H16C H 0.2264 -0.0076 0.7271 0.037 Uiso 1 1 calc R U
C17 C 0.5431(3) 0.2122(2) 0.94562(19) 0.0167(5) Uani 1 1 d . .
C18 C 0.6720(3) 0.1813(3) 1.0076(2) 0.0261(7) Uani 1 1 d . .
H18A H 0.6570 0.0933 0.9874 0.039 Uiso 1 1 calc R U
H18B H 0.6813 0.2176 1.0777 0.039 Uiso 1 1 calc R U
H18C H 0.7600 0.2132 0.9973 0.039 Uiso 1 1 calc R U
C19 C 0.5738(3) 0.3492(2) 0.9711(2) 0.0233(6) Uani 1 1 d . .
H19A H 0.6514 0.3725 0.9472 0.035 Uiso 1 1 calc R U
H19B H 0.6029 0.3916 1.0429 0.035 Uiso 1 1 calc R U
H19C H 0.4866 0.3711 0.9394 0.035 Uiso 1 1 calc R U
C20 C 0.4076(3) 0.1759(3) 0.9700(2) 0.0223(6) Uani 1 1 d . .
H20A H 0.3240 0.1880 0.9252 0.033 Uiso 1 1 calc R U
H20B H 0.4193 0.2259 1.0385 0.033 Uiso 1 1 calc R U
H20C H 0.3929 0.0906 0.9619 0.033 Uiso 1 1 calc R U
C21 C 0.1544(3) 0.1997(3) 0.4770(2) 0.0181(6) Uani 1 1 d . .
C22 C 0.2218(4) 0.0912(3) 0.4452(2) 0.0302(7) Uani 1 1 d . .
H22A H 0.3073 0.1157 0.4289 0.045 Uiso 1 1 calc R U
H22B H 0.1516 0.0264 0.3870 0.045 Uiso 1 1 calc R U
H22C H 0.2494 0.0621 0.4993 0.045 Uiso 1 1 calc R U
C23 C 0.1084(3) 0.2425(3) 0.3907(2) 0.0259(7) Uani 1 1 d . .
H23A H 0.0549 0.3054 0.4075 0.039 Uiso 1 1 calc R U
H23B H 0.0469 0.1740 0.3313 0.039 Uiso 1 1 calc R U
H23C H 0.1941 0.2752 0.3783 0.039 Uiso 1 1 calc R U
C24 C 0.0215(3) 0.1583(3) 0.5025(2) 0.0244(6) Uani 1 1 d . .
H24A H 0.0524 0.1420 0.5633 0.037 Uiso 1 1 calc R U
H24B H -0.0400 0.0844 0.4482 0.037 Uiso 1 1 calc R U
H24C H -0.0325 0.2219 0.5123 0.037 Uiso 1 1 calc R U
C25 C 0.2446(3) 0.4661(2) 0.6296(2) 0.0163(5) Uani 1 1 d . .
C26 C 0.3526(3) 0.5388(3) 0.7332(2) 0.0249(6) Uani 1 1 d . .
H26A H 0.3405 0.4983 0.7782 0.037 Uiso 1 1 calc R U
H26B H 0.3355 0.6203 0.7575 0.037 Uiso 1 1 calc R U
H26C H 0.4508 0.5443 0.7302 0.037 Uiso 1 1 calc R U
C27 C 0.2557(3) 0.5371(3) 0.5627(2) 0.0241(6) Uani 1 1 d . .
H27A H 0.3563 0.5582 0.5661 0.036 Uiso 1 1 calc R U
H27B H 0.2212 0.6112 0.5850 0.036 Uiso 1 1 calc R U
H27C H 0.1966 0.4871 0.4943 0.036 Uiso 1 1 calc R U
C28 C 0.0929(3) 0.4512(3) 0.6367(2) 0.0256(7) Uani 1 1 d . .
H28A H 0.0223 0.4137 0.5701 0.038 Uiso 1 1 calc R U
H28B H 0.0767 0.5307 0.6705 0.038 Uiso 1 1 calc R U
H28C H 0.0822 0.3998 0.6741 0.038 Uiso 1 1 calc R U
C29 C 0.1554(3) 0.2844(3) 0.8138(2) 0.0227(6) Uani 1 1 d . .
H29 H 0.0720 0.2635 0.8301 0.027 Uiso 1 1 calc R U
O1 O 0.1769(2) 0.20233(18) 0.74668(14) 0.0187(4) Uani 1 1 d . .
O2 O 0.2274(2) 0.3887(2) 0.86195(17) 0.0324(5) Uani 1 1 d . .
C1S C 0.9814(4) 0.9724(3) 1.0788(3) 0.0329(8) Uani 1 1 d . .
H1S H 0.9684 0.9544 1.1330 0.040 Uiso 1 1 calc R U
C2S C 0.9527(4) 0.8815(3) 0.9887(3) 0.0360(8) Uani 1 1 d . .
H2S H 0.9209 0.7998 0.9803 0.043 Uiso 1 1 calc R U
C3S C 0.9703(4) 0.9091(3) 0.9101(3) 0.0407(9) Uani 1 1 d . .
H3S H 0.9489 0.8460 0.8475 0.049 Uiso 1 1 calc R U

loop_
_atom_site_aniso_label
_atom_site_aniso_U_11
_atom_site_aniso_U_22
_atom_site_aniso_U_33
_atom_site_aniso_U_23
_atom_site_aniso_U_13
_atom_site_aniso_U_12
Ru1 0.01134(10) 0.01200(11) 0.01232(10) 0.00461(8) 0.00380(8) 0.00263(8)
Pd1 0.01107(10) 0.01431(10) 0.01198(10) 0.00679(8) 0.00429(8) 0.00352(7)
P1 0.0141(3) 0.0137(3) 0.0126(3) 0.0065(3) 0.0037(3) 0.0029(3)
P2 0.0115(3) 0.0161(3) 0.0135(3) 0.0083(3) 0.0045(3) 0.0042(3)
C1 0.0129(12) 0.0100(12) 0.0140(12) 0.0043(10) 0.0050(10) 0.0030(9)
C2 0.0114(12) 0.0113(12) 0.0126(12) 0.0027(10) 0.0019(10) 0.0020(9)
C3 0.0116(12) 0.0137(13) 0.0158(13) 0.0042(10) 0.0041(10) 0.0034(10)
C4 0.0143(13) 0.0179(13) 0.0134(12) 0.0056(10) 0.0067(11) 0.0042(10)
C5 0.0152(13) 0.0122(12) 0.0117(12) 0.0057(10) 0.0045(10) 0.0041(10)
C6 0.0201(14) 0.0149(13) 0.0185(14) 0.0010(11) 0.0094(12) 0.0006(11)
C7 0.0201(15) 0.0191(14) 0.0142(13) 0.0022(11) 0.0003(12) -0.0003(11)
C8 0.0136(13) 0.0160(14) 0.0192(14) 0.0020(11) 0.0007(11) -0.0014(10)
C9 0.0212(14) 0.0147(13) 0.0188(14) 0.0057(11) 0.0071(12) 0.0008(11)
C10 0.0188(14) 0.0138(13) 0.0240(15) 0.0060(11) 0.0049(12) 0.0051(11)
C11 0.0142(13) 0.0172(14) 0.0210(14) 0.0105(11) 0.0052(11) 0.0058(10)
C12 0.0146(13) 0.0220(14) 0.0158(13) 0.0123(11) 0.0064(11) 0.0056(11)
C13 0.0206(14) 0.0115(12) 0.0165(13) 0.0050(10) 0.0043(11) 0.0012(10)
C14 0.0337(18) 0.0178(15) 0.0403(19) 0.0170(14) 0.0063(16) 0.0068(13)
C15 0.0359(18) 0.0185(15) 0.0219(15) 0.0007(12) 0.0108(14) 0.0043(13)
C16 0.0224(15) 0.0171(15) 0.0276(16) 0.0051(12) 0.0041(13) -0.0042(12)
C17 0.0210(14) 0.0156(13) 0.0126(13) 0.0065(10) 0.0031(11) 0.0027(11)
C18 0.0271(17) 0.0348(18) 0.0182(15) 0.0141(13) 0.0040(13) 0.0096(14)
C19 0.0331(17) 0.0154(14) 0.0163(14) 0.0047(11) 0.0036(13) 0.0010(12)
C20 0.0267(16) 0.0283(16) 0.0173(14) 0.0124(12) 0.0108(13) 0.0059(13)
C21 0.0162(13) 0.0198(14) 0.0161(13) 0.0072(11) 0.0019(11) 0.0026(11)
C22 0.0336(18) 0.0226(16) 0.0266(17) 0.0010(13) 0.0075(15) 0.0067(14)
C23 0.0243(16) 0.0349(18) 0.0162(14) 0.0117(13) 0.0029(13) 0.0011(13)
C24 0.0187(15) 0.0279(17) 0.0238(15) 0.0108(13) 0.0044(13) -0.0020(12)
C25 0.0165(13) 0.0149(13) 0.0209(14) 0.0076(11) 0.0089(12) 0.0065(10)
C26 0.0283(17) 0.0206(15) 0.0234(15) 0.0059(12) 0.0082(14) 0.0047(12)
C27 0.0307(17) 0.0241(16) 0.0273(16) 0.0168(13) 0.0134(14) 0.0113(13)
C28 0.0211(15) 0.0265(16) 0.0380(18) 0.0152(14) 0.0164(14) 0.0125(13)
C29 0.0167(14) 0.0351(18) 0.0228(15) 0.0178(14) 0.0064(12) 0.0092(13)
O1 0.0125(9) 0.0255(11) 0.0199(10) 0.0125(9) 0.0045(8) 0.0014(8)
O2 0.0309(13) 0.0312(13) 0.0335(13) 0.0077(10) 0.0134(11) 0.0072(10)
C1S 0.0312(18) 0.0277(18) 0.0352(19) 0.0076(15) 0.0115(16) 0.0006(14)
C2S 0.036(2) 0.0182(16) 0.045(2) 0.0052(15) 0.0099(17) -0.0015(14)
C3S 0.051(2) 0.0240(18) 0.038(2) 0.0012(15) 0.0151(19) 0.0021(16)

loop_
_atom_type_symbol
_atom_type_description
_atom_type_scat_dispersion_real
_atom_type_scat_dispersion_imag
_atom_type_scat_source
C C 0.0033 0.0016 'International Tables Vol C Tables 4.2.6.8 and 6.1.1.4'
H H 0.0000 0.0000 'International Tables Vol C Tables 4.2.6.8 and 6.1.1.4'
O O 0.0106 0.0060 'International Tables Vol C Tables 4.2.6.8 and 6.1.1.4'
P P 0.1023 0.0942 'International Tables Vol C Tables 4.2.6.8 and 6.1.1.4'
Ru Ru -1.2594 0.8363 'International Tables Vol C Tables 4.2.6.8 and 6.1.1.4'
Pd Pd -0.9988 1.0072 'International Tables Vol C Tables 4.2.6.8 and 6.1.1.4'

loop_
_geom_angle_atom_site_label_1
_geom_angle_atom_site_label_2
_geom_angle_atom_site_label_3
_geom_angle
_geom_angle_site_symmetry_1
_geom_angle_site_symmetry_3
C4 Ru1 C3 38.84(9) . .
C4 Ru1 C2 64.40(10) . .
C3 Ru1 C2 38.40(9) . .
C4 Ru1 C9 111.60(10) . .
C3 Ru1 C9 125.11(10) . .
C2 Ru1 C9 158.94(10) . .
C4 Ru1 C10 126.97(10) . .
C3 Ru1 C10 159.95(10) . .
C2 Ru1 C10 161.06(10) . .
C9 Ru1 C10 38.09(10) . .
C4 Ru1 C8 124.89(10) . .
C3 Ru1 C8 110.23(10) . .
C2 Ru1 C8 125.32(10) . .
C9 Ru1 C8 38.03(10) . .
C10 Ru1 C8 63.65(10) . .
C4 Ru1 C5 38.36(9) . .
C3 Ru1 C5 64.47(10) . .
C2 Ru1 C5 64.00(9) . .
C9 Ru1 C5 126.99(10) . .
C10 Ru1 C5 113.97(10) . .
C8 Ru1 C5 159.55(10) . .
C4 Ru1 C7 158.42(10) . .
C3 Ru1 C7 124.76(10) . .
C2 Ru1 C7 112.17(10) . .
C9 Ru1 C7 63.25(11) . .
C10 Ru1 C7 63.32(11) . .
C8 Ru1 C7 37.72(10) . .
C5 Ru1 C7 161.84(10) . .
C4 Ru1 C6 161.56(10) . .
C3 Ru1 C6 159.06(10) . .
C2 Ru1 C6 126.84(10) . .
C9 Ru1 C6 63.55(10) . .
C10 Ru1 C6 37.98(10) . .
C8 Ru1 C6 63.48(11) . .
C5 Ru1 C6 128.52(10) . .
C7 Ru1 C6 37.83(10) . .
C4 Ru1 C1 63.87(10) . .
C3 Ru1 C1 63.88(9) . .
C2 Ru1 C1 37.89(9) . .
C9 Ru1 C1 161.45(10) . .
C10 Ru1 C1 128.49(10) . .
C8 Ru1 C1 159.86(10) . .
C5 Ru1 C1 38.04(9) . .
C7 Ru1 C1 127.81(10) . .
C6 Ru1 C1 114.50(10) . .
C1 Pd1 O1 175.77(9) . .
C1 Pd1 P1 80.81(7) . .
O1 Pd1 P1 97.34(5) . .
C1 Pd1 P2 81.26(7) . .
O1 Pd1 P2 100.10(5) . .
P1 Pd1 P2 160.90(3) . .
C11 P1 C17 104.88(13) . .
C11 P1 C13 103.69(12) . .
C17 P1 C13 113.62(12) . .
C11 P1 Pd1 105.75(8) . .
C17 P1 Pd1 116.58(9) . .
C13 P1 Pd1 110.93(9) . .
C12 P2 C21 104.42(13) . .
C12 P2 C25 104.08(12) . .
C21 P2 C25 112.24(12) . .
C12 P2 Pd1 105.65(8) . .
C21 P2 Pd1 111.84(9) . .
C25 P2 Pd1 117.21(9) . .
C2 C1 C5 107.5(2) . .
C2 C1 Pd1 126.38(18) . .
C5 C1 Pd1 126.01(18) . .
C2 C1 Ru1 69.41(14) . .
C5 C1 Ru1 69.50(14) . .
Pd1 C1 Ru1 128.91(12) . .
C3 C2 C1 108.7(2) . .
C3 C2 C11 131.2(2) . .
C1 C2 C11 120.0(2) . .
C3 C2 Ru1 70.33(14) . .
C1 C2 Ru1 72.70(14) . .
C11 C2 Ru1 125.34(18) . .
C2 C3 C4 107.5(2) . .
C2 C3 Ru1 71.27(14) . .
C4 C3 Ru1 70.40(14) . .
C2 C3 H3 126.3 . .
C4 C3 H3 126.3 . .
Ru1 C3 H3 123.7 . .
C5 C4 C3 108.1(2) . .
C5 C4 Ru1 71.64(15) . .
C3 C4 Ru1 70.76(15) . .
C5 C4 H4 126.0 . .
C3 C4 H4 126.0 . .
Ru1 C4 H4 123.3 . .
C4 C5 C1 108.2(2) . .
C4 C5 C12 131.2(2) . .
C1 C5 C12 120.4(2) . .
C4 C5 Ru1 70.01(15) . .
C1 C5 Ru1 72.46(14) . .
C12 C5 Ru1 126.91(18) . .
C7 C6 C10 107.4(2) . .
C7 C6 Ru1 70.76(16) . .
C10 C6 Ru1 70.52(15) . .
C7 C6 H6 126.3 . .
C10 C6 H6 126.3 . .
Ru1 C6 H6 124.1 . .
C8 C7 C6 108.8(2) . .
C8 C7 Ru1 71.00(16) . .
C6 C7 Ru1 71.41(15) . .
C8 C7 H7 125.6 . .
C6 C7 H7 125.6 . .
Ru1 C7 H7 123.6 . .
C7 C8 C9 107.8(2) . .
C7 C8 Ru1 71.28(16) . .
C9 C8 Ru1 70.94(15) . .
C7 C8 H8 126.1 . .
C9 C8 H8 126.1 . .
Ru1 C8 H8 123.3 . .
C8 C9 C10 108.0(2) . .
C8 C9 Ru1 71.03(15) . .
C10 C9 Ru1 70.97(16) . .
C8 C9 H9 126.0 . .
C10 C9 H9 126.0 . .
Ru1 C9 H9 123.6 . .
C9 C10 C6 108.0(2) . .
C9 C10 Ru1 70.94(15) . .
C6 C10 Ru1 71.50(15) . .
C9 C10 H10 126.0 . .
C6 C10 H10 126.0 . .
Ru1 C10 H10 123.2 . .
C2 C11 P1 106.51(17) . .
C2 C11 H11A 110.4 . .
P1 C11 H11A 110.4 . .
C2 C11 H11B 110.4 . .
P1 C11 H11B 110.4 . .
H11A C11 H11B 108.6 . .
C5 C12 P2 106.61(17) . .
C5 C12 H12A 110.4 . .
P2 C12 H12A 110.4 . .
C5 C12 H12B 110.4 . .
P2 C12 H12B 110.4 . .
H12A C12 H12B 108.6 . .
C14 C13 C16 109.5(2) . .
C14 C13 C15 109.4(2) . .
C16 C13 C15 107.4(2) . .
C14 C13 P1 114.1(2) . .
C16 C13 P1 110.76(19) . .
C15 C13 P1 105.34(18) . .
C13 C14 H14A 109.5 . .
C13 C14 H14B 109.5 . .
H14A C14 H14B 109.5 . .
C13 C14 H14C 109.5 . .
H14A C14 H14C 109.5 . .
H14B C14 H14C 109.5 . .
C13 C15 H15A 109.5 . .
C13 C15 H15B 109.5 . .
H15A C15 H15B 109.5 . .
C13 C15 H15C 109.5 . .
H15A C15 H15C 109.5 . .
H15B C15 H15C 109.5 . .
C13 C16 H16A 109.5 . .
C13 C16 H16B 109.5 . .
H16A C16 H16B 109.5 . .
C13 C16 H16C 109.5 . .
H16A C16 H16C 109.5 . .
H16B C16 H16C 109.5 . .
C20 C17 C18 110.0(2) . .
C20 C17 C19 108.2(2) . .
C18 C17 C19 109.1(2) . .
C20 C17 P1 110.46(19) . .
C18 C17 P1 114.4(2) . .
C19 C17 P1 104.37(18) . .
C17 C18 H18A 109.5 . .
C17 C18 H18B 109.5 . .
H18A C18 H18B 109.5 . .
C17 C18 H18C 109.5 . .
H18A C18 H18C 109.5 . .
H18B C18 H18C 109.5 . .
C17 C19 H19A 109.5 . .
C17 C19 H19B 109.5 . .
H19A C19 H19B 109.5 . .
C17 C19 H19C 109.5 . .
H19A C19 H19C 109.5 . .
H19B C19 H19C 109.5 . .
C17 C20 H20A 109.5 . .
C17 C20 H20B 109.5 . .
H20A C20 H20B 109.5 . .
C17 C20 H20C 109.5 . .
H20A C20 H20C 109.5 . .
H20B C20 H20C 109.5 . .
C22 C21 C23 108.9(2) . .
C22 C21 C24 108.0(2) . .
C23 C21 C24 109.7(2) . .
C22 C21 P2 105.83(19) . .
C23 C21 P2 114.1(2) . .
C24 C21 P2 110.1(2) . .
C21 C22 H22A 109.5 . .
C21 C22 H22B 109.5 . .
H22A C22 H22B 109.5 . .
C21 C22 H22C 109.5 . .
H22A C22 H22C 109.5 . .
H22B C22 H22C 109.5 . .
C21 C23 H23A 109.5 . .
C21 C23 H23B 109.5 . .
H23A C23 H23B 109.5 . .
C21 C23 H23C 109.5 . .
H23A C23 H23C 109.5 . .
H23B C23 H23C 109.5 . .
C21 C24 H24A 109.5 . .
C21 C24 H24B 109.5 . .
H24A C24 H24B 109.5 . .
C21 C24 H24C 109.5 . .
H24A C24 H24C 109.5 . .
H24B C24 H24C 109.5 . .
C28 C25 C26 108.8(2) . .
C28 C25 C27 109.0(2) . .
C26 C25 C27 108.6(2) . .
C28 C25 P2 111.00(19) . .
C26 C25 P2 104.67(18) . .
C27 C25 P2 114.53(19) . .
C25 C26 H26A 109.5 . .
C25 C26 H26B 109.5 . .
H26A C26 H26B 109.5 . .
C25 C26 H26C 109.5 . .
H26A C26 H26C 109.5 . .
H26B C26 H26C 109.5 . .
C25 C27 H27A 109.5 . .
C25 C27 H27B 109.5 . .
H27A C27 H27B 109.5 . .
C25 C27 H27C 109.5 . .
H27A C27 H27C 109.5 . .
H27B C27 H27C 109.5 . .
C25 C28 H28A 109.5 . .
C25 C28 H28B 109.5 . .
H28A C28 H28B 109.5 . .
C25 C28 H28C 109.5 . .
H28A C28 H28C 109.5 . .
H28B C28 H28C 109.5 . .
O2 C29 O1 129.0(3) . .
O2 C29 H29 115.5 . .
O1 C29 H29 115.5 . .
C29 O1 Pd1 117.77(19) . .
C2S C1S C3S 119.3(3) . 2_777
C2S C1S H1S 120.4 . .
C3S C1S H1S 120.4 2_777 .
C1S C2S C3S 119.8(3) . .
C1S C2S H2S 120.1 . .
C3S C2S H2S 120.1 . .
C2S C3S C1S 121.0(3) . 2_777
C2S C3S H3S 119.5 . .
C1S C3S H3S 119.5 2_777 .

loop_
_geom_bond_atom_site_label_1
_geom_bond_atom_site_label_2
_geom_bond_distance
_geom_bond_site_symmetry_2
Ru1 C4 2.168(3) .
Ru1 C3 2.172(3) .
Ru1 C2 2.185(3) .
Ru1 C9 2.187(3) .
Ru1 C10 2.187(3) .
Ru1 C8 2.188(3) .
Ru1 C5 2.189(3) .
Ru1 C7 2.192(3) .
Ru1 C6 2.200(3) .
Ru1 C1 2.228(3) .
Pd1 C1 1.966(3) .
Pd1 O1 2.1666(19) .
Pd1 P1 2.3401(7) .
Pd1 P2 2.3464(7) .
P1 C11 1.862(3) .
P1 C17 1.874(3) .
P1 C13 1.877(3) .
P2 C12 1.869(3) .
P2 C21 1.881(3) .
P2 C25 1.881(3) .
C1 C2 1.433(3) .
C1 C5 1.440(3) .
C2 C3 1.433(4) .
C2 C11 1.500(3) .
C3 C4 1.443(3) .
C3 H3 0.9500 .
C4 C5 1.431(4) .
C4 H4 0.9500 .
C5 C12 1.505(3) .
C6 C7 1.424(4) .
C6 C10 1.428(4) .
C6 H6 0.9500 .
C7 C8 1.416(4) .
C7 H7 0.9500 .
C8 C9 1.425(4) .
C8 H8 0.9500 .
C9 C10 1.427(4) .
C9 H9 0.9500 .
C10 H10 0.9500 .
C11 H11A 0.9900 .
C11 H11B 0.9900 .
C12 H12A 0.9900 .
C12 H12B 0.9900 .
C13 C14 1.533(4) .
C13 C16 1.535(4) .
C13 C15 1.542(4) .
C14 H14A 0.9800 .
C14 H14B 0.9800 .
C14 H14C 0.9800 .
C15 H15A 0.9800 .
C15 H15B 0.9800 .
C15 H15C 0.9800 .
C16 H16A 0.9800 .
C16 H16B 0.9800 .
C16 H16C 0.9800 .
C17 C20 1.533(4) .
C17 C18 1.533(4) .
C17 C19 1.535(4) .
C18 H18A 0.9800 .
C18 H18B 0.9800 .
C18 H18C 0.9800 .
C19 H19A 0.9800 .
C19 H19B 0.9800 .
C19 H19C 0.9800 .
C20 H20A 0.9800 .
C20 H20B 0.9800 .
C20 H20C 0.9800 .
C21 C22 1.532(4) .
C21 C23 1.535(4) .
C21 C24 1.537(4) .
C22 H22A 0.9800 .
C22 H22B 0.9800 .
C22 H22C 0.9800 .
C23 H23A 0.9800 .
C23 H23B 0.9800 .
C23 H23C 0.9800 .
C24 H24A 0.9800 .
C24 H24B 0.9800 .
C24 H24C 0.9800 .
C25 C28 1.526(4) .
C25 C26 1.534(4) .
C25 C27 1.539(4) .
C26 H26A 0.9800 .
C26 H26B 0.9800 .
C26 H26C 0.9800 .
C27 H27A 0.9800 .
C27 H27B 0.9800 .
C27 H27C 0.9800 .
C28 H28A 0.9800 .
C28 H28B 0.9800 .
C28 H28C 0.9800 .
C29 O2 1.234(4) .
C29 O1 1.249(4) .
C29 H29 0.9500 .
C1S C2S 1.370(5) .
C1S C3S 1.386(5) 2_777
C1S H1S 0.9500 .
C2S C3S 1.382(5) .
C2S H2S 0.9500 .
C3S C1S 1.386(5) 2_777
C3S H3S 0.9500 .

loop_
_geom_torsion_atom_site_label_1
_geom_torsion_atom_site_label_2
_geom_torsion_atom_site_label_3
_geom_torsion_atom_site_label_4
_geom_torsion
_geom_torsion_site_symmetry_1
_geom_torsion_site_symmetry_4
C5 C1 C2 C3 -2.2(3) . .
Pd1 C1 C2 C3 174.70(18) . .
Ru1 C1 C2 C3 -61.49(18) . .
C5 C1 C2 C11 -179.4(2) . .
Pd1 C1 C2 C11 -2.5(4) . .
Ru1 C1 C2 C11 121.3(2) . .
C5 C1 C2 Ru1 59.27(17) . .
Pd1 C1 C2 Ru1 -123.8(2) . .
C1 C2 C3 C4 1.6(3) . .
C11 C2 C3 C4 178.3(3) . .
Ru1 C2 C3 C4 -61.43(18) . .
C1 C2 C3 Ru1 63.00(18) . .
C11 C2 C3 Ru1 -120.2(3) . .
C2 C3 C4 C5 -0.3(3) . .
Ru1 C3 C4 C5 -62.30(18) . .
C2 C3 C4 Ru1 61.99(17) . .
C3 C4 C5 C1 -1.1(3) . .
Ru1 C4 C5 C1 -62.79(18) . .
C3 C4 C5 C12 -176.2(3) . .
Ru1 C4 C5 C12 122.1(3) . .
C3 C4 C5 Ru1 61.74(18) . .
C2 C1 C5 C4 2.0(3) . .
Pd1 C1 C5 C4 -174.92(18) . .
Ru1 C1 C5 C4 61.22(18) . .
C2 C1 C5 C12 177.8(2) . .
Pd1 C1 C5 C12 0.9(4) . .
Ru1 C1 C5 C12 -123.0(2) . .
C2 C1 C5 Ru1 -59.21(17) . .
Pd1 C1 C5 Ru1 123.86(19) . .
C10 C6 C7 C8 0.2(3) . .
Ru1 C6 C7 C8 61.50(19) . .
C10 C6 C7 Ru1 -61.33(19) . .
C6 C7 C8 C9 0.1(3) . .
Ru1 C7 C8 C9 61.89(19) . .
C6 C7 C8 Ru1 -61.76(19) . .
C7 C8 C9 C10 -0.4(3) . .
Ru1 C8 C9 C10 61.72(19) . .
C7 C8 C9 Ru1 -62.11(19) . .
C8 C9 C10 C6 0.5(3) . .
Ru1 C9 C10 C6 62.26(19) . .
C8 C9 C10 Ru1 -61.76(19) . .
C7 C6 C10 C9 -0.4(3) . .
Ru1 C6 C10 C9 -61.90(19) . .
C7 C6 C10 Ru1 61.49(19) . .
C3 C2 C11 P1 -169.8(2) . .
C1 C2 C11 P1 6.6(3) . .
Ru1 C2 C11 P1 96.0(2) . .
C17 P1 C11 C2 -130.99(18) . .
C13 P1 C11 C2 109.58(19) . .
Pd1 P1 C11 C2 -7.21(19) . .
C4 C5 C12 P2 172.4(2) . .
C1 C5 C12 P2 -2.2(3) . .
Ru1 C5 C12 P2 -92.4(2) . .
C21 P2 C12 C5 -115.73(19) . .
C25 P2 C12 C5 126.41(19) . .
Pd1 P2 C12 C5 2.37(19) . .
C11 P1 C13 C14 59.3(2) . .
C17 P1 C13 C14 -53.9(2) . .
Pd1 P1 C13 C14 172.44(19) . .
C11 P1 C13 C16 -176.54(19) . .
C17 P1 C13 C16 70.2(2) . .
Pd1 P1 C13 C16 -63.4(2) . .
C11 P1 C13 C15 -60.7(2) . .
C17 P1 C13 C15 -174.00(19) . .
Pd1 P1 C13 C15 52.4(2) . .
C11 P1 C17 C20 -167.20(19) . .
C13 P1 C17 C20 -54.6(2) . .
Pd1 P1 C17 C20 76.25(19) . .
C11 P1 C17 C18 -42.4(2) . .
C13 P1 C17 C18 70.1(2) . .
Pd1 P1 C17 C18 -158.98(18) . .
C11 P1 C17 C19 76.7(2) . .
C13 P1 C17 C19 -170.78(18) . .
Pd1 P1 C17 C19 -39.9(2) . .
C12 P2 C21 C22 58.6(2) . .
C25 P2 C21 C22 170.70(19) . .
Pd1 P2 C21 C22 -55.2(2) . .
C12 P2 C21 C23 -61.1(2) . .
C25 P2 C21 C23 51.0(2) . .
Pd1 P2 C21 C23 -174.89(18) . .
C12 P2 C21 C24 175.07(19) . .
C25 P2 C21 C24 -72.8(2) . .
Pd1 P2 C21 C24 61.3(2) . .
C12 P2 C25 C28 163.2(2) . .
C21 P2 C25 C28 50.9(2) . .
Pd1 P2 C25 C28 -80.6(2) . .
C12 P2 C25 C26 -79.5(2) . .
C21 P2 C25 C26 168.16(18) . .
Pd1 P2 C25 C26 36.7(2) . .
C12 P2 C25 C27 39.3(2) . .
C21 P2 C25 C27 -73.0(2) . .
Pd1 P2 C25 C27 155.50(18) . .
O2 C29 O1 Pd1 5.1(4) . .
C3S C1S C2S C3S -0.9(6) 2_777 .
C1S C2S C3S C1S 0.9(6) . 2_777
